data_1530973
loop_
_publ_author_name
'Wang, S.-L.'
'Wang, C.-C.'
'Lii, K.-H.'

_publ_section_title
;
 Crystal Structure of W P O5, the Second Member of the Monophosphate
 Tungsten Bronze Series (W O3)2m (P O2)4
;
_journal_name_full 'Journal of Solid State Chemistry'
_journal_page_first 298
_journal_page_last 302
_journal_volume 82
_journal_year 1989
_chemical_formula_sum 'O5 P W'
_chemical_name_systematic 'W P O5'
_space_group_IT_number 33
_symmetry_space_group_name_Hall 'P 2c -2n'
_symmetry_space_group_name_H-M 'P n a 21'
_cell_angle_alpha 90
_cell_angle_beta 90
_cell_angle_gamma 90
_cell_formula_units_Z 4
_cell_length_a 11.174
_cell_length_b 6.55
_cell_length_c 5.228
_cell_volume 382.636
_citation_journal_id_ASTM JSSCBI
_cod_data_source_file Wang_JSSCBI_1989_1856.cif
_cod_data_source_block O5P1W1
_cod_original_cell_volume 382.6358
_cod_original_formula_sum 'O5 P1 W1'
_cod_database_code 1530973

loop_
_symmetry_equiv_pos_as_xyz
x,y,z
-x,-y,z+1/2
-x+1/2,y+1/2,z+1/2
x+1/2,-y+1/2,z

loop_
_atom_site_label
_atom_site_type_symbol
_atom_site_fract_x
_atom_site_fract_y
_atom_site_fract_z
_atom_site_occupancy
_atom_site_U_iso_or_equiv
P1 P+5 0.1552 -0.0295 0.007 1 0.0
W1 W+5 0.43894 0.16885 0 1 0.0
O1 O-2 0.2128 -0.479 0.479 1 0.0
O2 O-2 0.0853 0.166 0.976 1 0.0
O3 O-2 0.131 -0.12 0.734 1 0.0
O4 O-2 0.123 -0.176 0.207 1 0.0
O5 O-2 -0.005 -0.524 0.275 1 0.0
